data_7057877
loop_
_publ_author_name
'Wang, Xiao'
'Han, You'
'Han, Xing Xing'
'Hou, Xiangyang'
'Wang, Ji-Jiang'
'Fu, Feng'

_publ_section_title
;
 Highly selective and sensitive detection of Hg2+, Cr2O72&#x2212;, and
 nitrobenzene/2,4-dinitrophenol in water via two fluorescent Cd-CPs
;
_journal_issue 24
_journal_name_full 'New Journal of Chemistry'
_journal_page_first 19844
_journal_paper_doi 10.1039/C8NJ04683B
_journal_volume 42
_journal_year 2018
_chemical_formula_sum 'C24 H22 Cd N4 O4 S'
_chemical_formula_weight 574.91
_space_group_crystal_system triclinic
_space_group_IT_number 2
_space_group_name_Hall '-P 1'
_space_group_name_H-M_alt 'P -1'
_symmetry_space_group_name_Hall '-P 1'
_symmetry_space_group_name_H-M 'P -1'
_atom_sites_solution_hydrogens geom
_audit_creation_method SHELXL-2014/7
_audit_update_record
;
2018-10-16 deposited with the CCDC.
2018-10-24 downloaded from the CCDC.
;
_cell_angle_alpha 89.9060(10)
_cell_angle_beta 65.4530(10)
_cell_angle_gamma 70.3510(10)
_cell_formula_units_Z 2
_cell_length_a 10.0839(7)
_cell_length_b 11.5181(8)
_cell_length_c 11.6551(9)
_cell_measurement_reflns_used 5177
_cell_measurement_temperature 296(2)
_cell_measurement_theta_max 28.17
_cell_measurement_theta_min 2.41
_cell_volume 1144.50(14)
_computing_cell_refinement 'Bruker SMART'
_computing_data_collection 'Bruker SMART'
_computing_data_reduction 'Bruker SAINT'
_computing_molecular_graphics 'Bruker SHELXTL'
_computing_publication_material 'Bruker SHELXTL'
_computing_structure_refinement 'SHELXL-2014/7 (Sheldrick, 2014)'
_computing_structure_solution 'SHELXL-2014/7 (Sheldrick, 2014)'
_diffrn_ambient_temperature 296(2)
_diffrn_measured_fraction_theta_full 0.990
_diffrn_measured_fraction_theta_max 0.793
_diffrn_measurement_device_type 'CCD area detector'
_diffrn_measurement_method 'phi and omega scans'
_diffrn_radiation_type MoK\a
_diffrn_radiation_wavelength 0.71073
_diffrn_reflns_av_R_equivalents 0.0075
_diffrn_reflns_av_unetI/netI 0.0148
_diffrn_reflns_Laue_measured_fraction_full 0.990
_diffrn_reflns_Laue_measured_fraction_max 0.793
_diffrn_reflns_limit_h_max 8
_diffrn_reflns_limit_h_min -14
_diffrn_reflns_limit_k_max 14
_diffrn_reflns_limit_k_min -15
_diffrn_reflns_limit_l_max 10
_diffrn_reflns_limit_l_min -16
_diffrn_reflns_number 7692
_diffrn_reflns_point_group_measured_fraction_full 0.990
_diffrn_reflns_point_group_measured_fraction_max 0.793
_diffrn_reflns_theta_full 25.242
_diffrn_reflns_theta_max 30.979
_diffrn_reflns_theta_min 2.389
_exptl_absorpt_coefficient_mu 1.085
_exptl_absorpt_correction_T_max 0.886
_exptl_absorpt_correction_T_min 0.698
_exptl_absorpt_correction_type multi-scan
_exptl_absorpt_process_details 'Face indexing'
_exptl_crystal_colour colorless
_exptl_crystal_density_diffrn 1.668
_exptl_crystal_density_method 'not measured'
_exptl_crystal_description rod
_exptl_crystal_F_000 580
_exptl_crystal_size_max 0.153
_exptl_crystal_size_mid 0.052
_exptl_crystal_size_min 0.045
_refine_diff_density_max 0.687
_refine_diff_density_min -0.381
_refine_diff_density_rms 0.059
_refine_ls_extinction_method none
_refine_ls_goodness_of_fit_ref 0.770
_refine_ls_hydrogen_treatment constr
_refine_ls_matrix_type full
_refine_ls_number_parameters 307
_refine_ls_number_reflns 5787
_refine_ls_number_restraints 0
_refine_ls_restrained_S_all 0.770
_refine_ls_R_factor_all 0.0241
_refine_ls_R_factor_gt 0.0219
_refine_ls_shift/su_max 0.001
_refine_ls_shift/su_mean 0.000
_refine_ls_structure_factor_coef Fsqd
_refine_ls_weighting_details 'w=1/[\s^2^(Fo^2^)+(0.1000P)^2^] where P=(Fo^2^+2Fc^2^)/3'
_refine_ls_weighting_scheme calc
_refine_ls_wR_factor_gt 0.0826
_refine_ls_wR_factor_ref 0.0880
_reflns_Friedel_coverage 0.000
_reflns_number_gt 5406
_reflns_number_total 5787
_reflns_threshold_expression 'I > 2\s(I)'
_cod_data_source_file c8nj04683b2.cif
_cod_data_source_block h1_CCDC1
_cod_depositor_comments 'Adding full bibliography for 7057876--7057877.cif.'
_cod_database_code 7057877
_shelx_shelxl_version_number 2014/7
_shelx_space_group_comment
;
The symmetry employed for this shelxl refinement is uniquely defined
by the following loop, which should always be used as a source of
symmetry information in preference to the above space-group names.
They are only intended as comments.
;
_shelx_estimated_absorpt_t_min 0.783
_shelx_estimated_absorpt_t_max 0.928

loop_
_space_group_symop_operation_xyz
'x, y, z'
'-x, -y, -z'

loop_
_atom_site_label
_atom_site_type_symbol
_atom_site_fract_x
_atom_site_fract_y
_atom_site_fract_z
_atom_site_U_iso_or_equiv
_atom_site_adp_type
_atom_site_occupancy
_atom_site_site_symmetry_order
_atom_site_calc_flag
_atom_site_refinement_flags_posn
_atom_site_refinement_flags_adp
Cd1 Cd 0.83476(2) 0.59285(2) -0.08844(2) 0.02907(6) Uani 1 1 d . .
S2 S 1.25484(8) 0.03270(6) -0.15870(6) 0.05367(15) Uani 1 1 d . .
O1 O 0.86530(16) 0.39054(12) -0.08094(16) 0.0466(3) Uani 1 1 d . .
O2 O 1.06989(19) 0.35566(14) -0.03869(15) 0.0457(3) Uani 1 1 d . .
O3 O 1.71050(18) -0.20444(14) -0.12833(15) 0.0448(3) Uani 1 1 d . .
O4 O 1.69143(17) -0.36158(12) -0.21913(14) 0.0429(3) Uani 1 1 d . .
N1 N 0.59671(19) 0.63327(16) 0.08793(17) 0.0383(3) Uani 1 1 d . .
N2 N 0.34363(16) 0.73466(14) 0.20752(14) 0.0327(3) Uani 1 1 d . .
N3 N -0.70668(17) 1.41580(15) 0.58496(14) 0.0363(3) Uani 1 1 d . .
N4 N -0.93974(19) 1.54268(19) 0.72510(17) 0.0419(4) Uani 1 1 d . .
C1 C 0.9663(2) 0.32407(16) -0.04682(16) 0.0320(3) Uani 1 1 d . .
C2 C 0.9566(2) 0.19928(18) -0.0137(2) 0.0387(4) Uani 1 1 d . .
H2A H 0.9409 0.1607 -0.0785 0.046 Uiso 1 1 calc R U
H2B H 0.8647 0.2142 0.0669 0.046 Uiso 1 1 calc R U
C3 C 1.0977(2) 0.10731(17) -0.0025(2) 0.0387(4) Uani 1 1 d . .
H3A H 1.0679 0.0444 0.0462 0.046 Uiso 1 1 calc R U
H3B H 1.1335 0.1509 0.0427 0.046 Uiso 1 1 calc R U
C4 C 1.3961(2) -0.07203(19) -0.1120(2) 0.0443(4) Uani 1 1 d . .
H4A H 1.4266 -0.0239 -0.0661 0.053 Uiso 1 1 calc R U
H4B H 1.3489 -0.1234 -0.0553 0.053 Uiso 1 1 calc R U
C5 C 1.5398(3) -0.1549(2) -0.2288(2) 0.0460(5) Uani 1 1 d . .
H5A H 1.5896 -0.1036 -0.2835 0.055 Uiso 1 1 calc R U
H5B H 1.5085 -0.1999 -0.2768 0.055 Uiso 1 1 calc R U
C6 C 1.6560(2) -0.24744(17) -0.19015(17) 0.0337(3) Uani 1 1 d . .
C7 C 0.4842(2) 0.74381(19) 0.1347(2) 0.0397(4) Uani 1 1 d . .
H7 H 0.4989 0.8189 0.1199 0.048 Uiso 1 1 calc R U
C8 C 0.5270(2) 0.54854(18) 0.1322(2) 0.0413(4) Uani 1 1 d . .
H8 H 0.5787 0.4623 0.1145 0.050 Uiso 1 1 calc R U
C9 C 0.3716(2) 0.6091(2) 0.2055(2) 0.0433(4) Uani 1 1 d . .
H9 H 0.2980 0.5730 0.2465 0.052 Uiso 1 1 calc R U
C10 C 0.19501(19) 0.83484(17) 0.26874(16) 0.0329(3) Uani 1 1 d . .
C11 C 0.0612(2) 0.8082(2) 0.3356(2) 0.0423(4) Uani 1 1 d . .
H11 H 0.0687 0.7261 0.3439 0.051 Uiso 1 1 calc R U
C12 C -0.0848(2) 0.9058(2) 0.3901(2) 0.0441(4) Uani 1 1 d . .
H12 H -0.1744 0.8877 0.4338 0.053 Uiso 1 1 calc R U
C13 C -0.0997(2) 1.02926(19) 0.38095(18) 0.0353(4) Uani 1 1 d . .
C14 C 0.0369(2) 1.05341(19) 0.3157(2) 0.0388(4) Uani 1 1 d . .
H14 H 0.0303 1.1356 0.3101 0.047 Uiso 1 1 calc R U
C15 C 0.1824(2) 0.95738(19) 0.2589(2) 0.0395(4) Uani 1 1 d . .
H15 H 0.2719 0.9754 0.2140 0.047 Uiso 1 1 calc R U
C16 C -0.2566(2) 1.13172(19) 0.43567(18) 0.0360(4) Uani 1 1 d . .
C17 C -0.3825(2) 1.1214(2) 0.5409(2) 0.0474(5) Uani 1 1 d . .
H17 H -0.3671 1.0502 0.5791 0.057 Uiso 1 1 calc R U
C18 C -0.5310(2) 1.2152(2) 0.5903(2) 0.0467(5) Uani 1 1 d . .
H18 H -0.6136 1.2066 0.6607 0.056 Uiso 1 1 calc R U
C19 C -0.5546(2) 1.32042(19) 0.53452(17) 0.0366(4) Uani 1 1 d . .
C20 C -0.4318(2) 1.33465(18) 0.42993(18) 0.0395(4) Uani 1 1 d . .
H20 H -0.4480 1.4063 0.3926 0.047 Uiso 1 1 calc R U
C21 C -0.2846(2) 1.24036(19) 0.38194(18) 0.0398(4) Uani 1 1 d . .
H21 H -0.2023 1.2498 0.3119 0.048 Uiso 1 1 calc R U
C22 C -0.8044(2) 1.4594(2) 0.71020(19) 0.0428(5) Uani 1 1 d . .
H22 H -0.7795 1.4339 0.7769 0.051 Uiso 1 1 calc R U
C23 C -0.9278(2) 1.5543(2) 0.60463(19) 0.0480(5) Uani 1 1 d . .
H23 H -1.0061 1.6077 0.5860 0.058 Uiso 1 1 calc R U
C24 C -0.7855(2) 1.4769(2) 0.51669(19) 0.0471(5) Uani 1 1 d . .
H24 H -0.7483 1.4668 0.4283 0.057 Uiso 1 1 calc R U

loop_
_atom_site_aniso_label
_atom_site_aniso_U_11
_atom_site_aniso_U_22
_atom_site_aniso_U_33
_atom_site_aniso_U_23
_atom_site_aniso_U_13
_atom_site_aniso_U_12
Cd1 0.02257(8) 0.02793(9) 0.02965(9) 0.00318(6) -0.01044(6) -0.00243(5)
S2 0.0502(3) 0.0460(3) 0.0547(3) 0.0085(2) -0.0319(3) 0.0053(2)
O1 0.0387(7) 0.0292(6) 0.0663(9) 0.0106(6) -0.0278(7) 0.0000(5)
O2 0.0632(9) 0.0415(8) 0.0544(8) 0.0153(6) -0.0389(8) -0.0284(7)
O3 0.0473(8) 0.0424(8) 0.0610(9) 0.0152(7) -0.0373(7) -0.0183(6)
O4 0.0442(7) 0.0313(7) 0.0509(8) 0.0045(6) -0.0245(6) -0.0069(5)
N1 0.0280(7) 0.0363(8) 0.0382(8) 0.0037(7) -0.0087(6) -0.0050(6)
N2 0.0260(6) 0.0344(7) 0.0316(7) 0.0035(6) -0.0093(5) -0.0082(5)
N3 0.0247(6) 0.0436(8) 0.0288(7) 0.0031(6) -0.0085(6) -0.0031(6)
N4 0.0267(7) 0.0506(10) 0.0332(8) 0.0050(7) -0.0098(6) -0.0008(7)
C1 0.0329(8) 0.0234(7) 0.0326(8) 0.0014(6) -0.0134(7) -0.0035(6)
C2 0.0347(9) 0.0290(9) 0.0583(12) 0.0135(8) -0.0265(9) -0.0108(7)
C3 0.0422(9) 0.0296(8) 0.0535(11) 0.0131(7) -0.0307(9) -0.0116(7)
C4 0.0413(10) 0.0374(10) 0.0563(12) 0.0106(8) -0.0318(9) -0.0037(8)
C5 0.0486(11) 0.0400(10) 0.0493(11) 0.0076(8) -0.0323(9) -0.0024(8)
C6 0.0294(7) 0.0335(8) 0.0365(8) 0.0089(7) -0.0160(7) -0.0078(6)
C7 0.0290(8) 0.0333(9) 0.0417(10) 0.0017(7) -0.0043(7) -0.0082(7)
C8 0.0351(9) 0.0325(9) 0.0470(10) 0.0072(7) -0.0151(8) -0.0054(7)
C9 0.0345(9) 0.0351(10) 0.0518(12) 0.0080(8) -0.0119(8) -0.0119(8)
C10 0.0265(7) 0.0374(9) 0.0281(8) 0.0018(6) -0.0102(6) -0.0064(6)
C11 0.0317(9) 0.0377(10) 0.0454(11) 0.0088(8) -0.0077(8) -0.0104(7)
C12 0.0268(8) 0.0450(10) 0.0472(11) 0.0085(8) -0.0066(7) -0.0101(7)
C13 0.0265(8) 0.0409(9) 0.0310(8) 0.0040(7) -0.0107(6) -0.0059(7)
C14 0.0304(8) 0.0351(9) 0.0422(10) 0.0014(7) -0.0112(7) -0.0080(7)
C15 0.0281(8) 0.0384(10) 0.0432(10) 0.0037(8) -0.0098(7) -0.0097(7)
C16 0.0251(7) 0.0427(10) 0.0295(8) 0.0023(7) -0.0084(6) -0.0047(7)
C17 0.0323(9) 0.0505(12) 0.0399(10) 0.0175(9) -0.0075(8) -0.0035(8)
C18 0.0276(9) 0.0552(12) 0.0384(10) 0.0149(9) -0.0041(7) -0.0063(8)
C19 0.0248(7) 0.0438(10) 0.0297(8) 0.0014(7) -0.0085(6) -0.0037(7)
C20 0.0328(8) 0.0386(9) 0.0342(9) 0.0045(7) -0.0072(7) -0.0077(7)
C21 0.0292(8) 0.0416(10) 0.0344(9) 0.0038(7) -0.0049(7) -0.0081(7)
C22 0.0264(8) 0.0570(12) 0.0292(9) 0.0056(8) -0.0082(7) -0.0025(8)
C23 0.0342(9) 0.0576(12) 0.0370(10) 0.0079(9) -0.0153(8) 0.0002(8)
C24 0.0343(9) 0.0621(13) 0.0304(9) 0.0051(8) -0.0135(7) -0.0019(8)

loop_
_atom_type_symbol
_atom_type_description
_atom_type_scat_dispersion_real
_atom_type_scat_dispersion_imag
_atom_type_scat_source
C C 0.0033 0.0016 'International Tables Vol C Tables 4.2.6.8 and 6.1.1.4'
H H 0.0000 0.0000 'International Tables Vol C Tables 4.2.6.8 and 6.1.1.4'
Cd Cd -0.8075 1.2024 'International Tables Vol C Tables 4.2.6.8 and 6.1.1.4'
N N 0.0061 0.0033 'International Tables Vol C Tables 4.2.6.8 and 6.1.1.4'
O O 0.0106 0.0060 'International Tables Vol C Tables 4.2.6.8 and 6.1.1.4'
S S 0.1246 0.1234 'International Tables Vol C Tables 4.2.6.8 and 6.1.1.4'

loop_
_geom_angle_atom_site_label_1
_geom_angle_atom_site_label_2
_geom_angle_atom_site_label_3
_geom_angle
_geom_angle_site_symmetry_1
_geom_angle_site_symmetry_3
O2 Cd1 O1 106.42(5) 2_765 .
O2 Cd1 N4 96.49(6) 2_765 1_744
O1 Cd1 N4 91.91(7) . 1_744
O2 Cd1 N1 89.64(6) 2_765 .
O1 Cd1 N1 85.02(6) . .
N4 Cd1 N1 173.71(6) 1_744 .
O2 Cd1 O3 100.22(5) 2_765 1_465
O1 Cd1 O3 151.51(5) . 1_465
N4 Cd1 O3 94.97(6) 1_744 1_465
N1 Cd1 O3 85.25(6) . 1_465
O2 Cd1 O4 154.20(5) 2_765 1_465
O1 Cd1 O4 98.92(5) . 1_465
N4 Cd1 O4 87.26(6) 1_744 1_465
N1 Cd1 O4 87.79(6) . 1_465
O3 Cd1 O4 53.98(5) 1_465 1_465
O2 Cd1 C6 127.28(5) 2_765 1_465
O1 Cd1 C6 124.99(5) . 1_465
N4 Cd1 C6 92.98(6) 1_744 1_465
N1 Cd1 C6 84.34(6) . 1_465
O3 Cd1 C6 27.15(5) 1_465 1_465
O4 Cd1 C6 26.94(5) 1_465 1_465
C3 S2 C4 99.39(9) . .
C1 O1 Cd1 118.15(13) . .
C1 O2 Cd1 147.32(13) . 2_765
C6 O3 Cd1 92.35(11) . 1_645
C6 O4 Cd1 90.19(11) . 1_645
C7 N1 C8 105.98(16) . .
C7 N1 Cd1 124.59(14) . .
C8 N1 Cd1 125.83(13) . .
C7 N2 C9 106.29(16) . .
C7 N2 C10 126.95(16) . .
C9 N2 C10 126.69(16) . .
C22 N3 C24 107.04(15) . .
C22 N3 C19 125.98(16) . .
C24 N3 C19 126.90(16) . .
C22 N4 C23 106.09(17) . .
C22 N4 Cd1 123.01(14) . 1_366
C23 N4 Cd1 127.16(13) . 1_366
O2 C1 O1 124.32(17) . .
O2 C1 C2 119.82(16) . .
O1 C1 C2 115.86(16) . .
C1 C2 C3 115.89(15) . .
C1 C2 H2A 108.3 . .
C3 C2 H2A 108.3 . .
C1 C2 H2B 108.3 . .
C3 C2 H2B 108.3 . .
H2A C2 H2B 107.4 . .
C2 C3 S2 110.63(14) . .
C2 C3 H3A 109.5 . .
S2 C3 H3A 109.5 . .
C2 C3 H3B 109.5 . .
S2 C3 H3B 109.5 . .
H3A C3 H3B 108.1 . .
C5 C4 S2 110.38(14) . .
C5 C4 H4A 109.6 . .
S2 C4 H4A 109.6 . .
C5 C4 H4B 109.6 . .
S2 C4 H4B 109.6 . .
H4A C4 H4B 108.1 . .
C4 C5 C6 110.78(16) . .
C4 C5 H5A 109.5 . .
C6 C5 H5A 109.5 . .
C4 C5 H5B 109.5 . .
C6 C5 H5B 109.5 . .
H5A C5 H5B 108.1 . .
O4 C6 O3 122.99(16) . .
O4 C6 C5 119.19(16) . .
O3 C6 C5 117.82(17) . .
O4 C6 Cd1 62.87(10) . 1_645
O3 C6 Cd1 60.50(9) . 1_645
C5 C6 Cd1 172.52(13) . 1_645
N1 C7 N2 111.44(18) . .
N1 C7 H7 124.3 . .
N2 C7 H7 124.3 . .
C9 C8 N1 109.75(17) . .
C9 C8 H8 125.1 . .
N1 C8 H8 125.1 . .
C8 C9 N2 106.54(17) . .
C8 C9 H9 126.7 . .
N2 C9 H9 126.7 . .
C15 C10 C11 119.78(17) . .
C15 C10 N2 120.85(16) . .
C11 C10 N2 119.34(17) . .
C10 C11 C12 119.21(19) . .
C10 C11 H11 120.4 . .
C12 C11 H11 120.4 . .
C13 C12 C11 121.78(18) . .
C13 C12 H12 119.1 . .
C11 C12 H12 119.1 . .
C12 C13 C14 117.72(17) . .
C12 C13 C16 121.02(17) . .
C14 C13 C16 121.23(18) . .
C15 C14 C13 121.22(19) . .
C15 C14 H14 119.4 . .
C13 C14 H14 119.4 . .
C10 C15 C14 120.26(18) . .
C10 C15 H15 119.9 . .
C14 C15 H15 119.9 . .
C17 C16 C21 117.36(17) . .
C17 C16 C13 121.12(19) . .
C21 C16 C13 121.50(17) . .
C16 C17 C18 121.5(2) . .
C16 C17 H17 119.2 . .
C18 C17 H17 119.2 . .
C19 C18 C17 119.56(19) . .
C19 C18 H18 120.2 . .
C17 C18 H18 120.2 . .
C18 C19 C20 120.69(18) . .
C18 C19 N3 119.37(17) . .
C20 C19 N3 119.93(18) . .
C21 C20 C19 119.01(18) . .
C21 C20 H20 120.5 . .
C19 C20 H20 120.5 . .
C20 C21 C16 121.88(17) . .
C20 C21 H21 119.1 . .
C16 C21 H21 119.1 . .
N4 C22 N3 110.90(18) . .
N4 C22 H22 124.6 . .
N3 C22 H22 124.6 . .
C24 C23 N4 110.10(17) . .
C24 C23 H23 125.0 . .
N4 C23 H23 125.0 . .
C23 C24 N3 105.87(16) . .
C23 C24 H24 127.1 . .
N3 C24 H24 127.1 . .

loop_
_geom_bond_atom_site_label_1
_geom_bond_atom_site_label_2
_geom_bond_distance
_geom_bond_site_symmetry_2
Cd1 O2 2.2454(13) 2_765
Cd1 O1 2.2520(14) .
Cd1 N4 2.2895(17) 1_744
Cd1 N1 2.3144(17) .
Cd1 O3 2.3979(15) 1_465
Cd1 O4 2.4497(14) 1_465
Cd1 C6 2.7526(17) 1_465
S2 C3 1.804(2) .
S2 C4 1.8072(18) .
O1 C1 1.262(2) .
O2 C1 1.253(2) .
O2 Cd1 2.2453(13) 2_765
O3 C6 1.257(2) .
O3 Cd1 2.3979(15) 1_645
O4 C6 1.247(2) .
O4 Cd1 2.4497(14) 1_645
N1 C7 1.313(3) .
N1 C8 1.368(3) .
N2 C7 1.357(2) .
N2 C9 1.375(3) .
N2 C10 1.428(2) .
N3 C22 1.352(2) .
N3 C24 1.381(2) .
N3 C19 1.423(2) .
N4 C22 1.318(2) .
N4 C23 1.369(3) .
N4 Cd1 2.2895(17) 1_366
C1 C2 1.512(3) .
C2 C3 1.518(3) .
C2 H2A 0.9700 .
C2 H2B 0.9700 .
C3 H3A 0.9700 .
C3 H3B 0.9700 .
C4 C5 1.517(3) .
C4 H4A 0.9700 .
C4 H4B 0.9700 .
C5 C6 1.519(2) .
C5 H5A 0.9700 .
C5 H5B 0.9700 .
C6 Cd1 2.7527(17) 1_645
C7 H7 0.9300 .
C8 C9 1.352(3) .
C8 H8 0.9300 .
C9 H9 0.9300 .
C10 C15 1.383(3) .
C10 C11 1.388(3) .
C11 C12 1.396(3) .
C11 H11 0.9300 .
C12 C13 1.387(3) .
C12 H12 0.9300 .
C13 C14 1.392(3) .
C13 C16 1.487(3) .
C14 C15 1.385(3) .
C14 H14 0.9300 .
C15 H15 0.9300 .
C16 C17 1.392(3) .
C16 C21 1.394(3) .
C17 C18 1.392(3) .
C17 H17 0.9300 .
C18 C19 1.371(3) .
C18 H18 0.9300 .
C19 C20 1.388(3) .
C20 C21 1.387(3) .
C20 H20 0.9300 .
C21 H21 0.9300 .
C22 H22 0.9300 .
C23 C24 1.351(3) .
C23 H23 0.9300 .
C24 H24 0.9300 .

loop_
_geom_torsion_atom_site_label_1
_geom_torsion_atom_site_label_2
_geom_torsion_atom_site_label_3
_geom_torsion_atom_site_label_4
_geom_torsion
_geom_torsion_site_symmetry_1
Cd1 O2 C1 O1 113.8(2) 2_765
Cd1 O2 C1 C2 -65.8(3) 2_765
Cd1 O1 C1 O2 -13.3(2) .
Cd1 O1 C1 C2 166.25(13) .
O2 C1 C2 C3 -14.0(3) .
O1 C1 C2 C3 166.44(18) .
C1 C2 C3 S2 -78.7(2) .
C4 S2 C3 C2 -177.66(14) .
C3 S2 C4 C5 176.06(16) .
S2 C4 C5 C6 -177.34(14) .
Cd1 O4 C6 O3 7.18(19) 1_645
Cd1 O4 C6 C5 -171.84(15) 1_645
Cd1 O3 C6 O4 -7.3(2) 1_645
Cd1 O3 C6 C5 171.69(15) 1_645
C4 C5 C6 O4 119.0(2) .
C4 C5 C6 O3 -60.1(2) .
C8 N1 C7 N2 -0.1(3) .
Cd1 N1 C7 N2 159.43(13) .
C9 N2 C7 N1 0.0(2) .
C10 N2 C7 N1 -177.10(17) .
C7 N1 C8 C9 0.2(3) .
Cd1 N1 C8 C9 -159.01(15) .
N1 C8 C9 N2 -0.2(3) .
C7 N2 C9 C8 0.1(2) .
C10 N2 C9 C8 177.25(17) .
C7 N2 C10 C15 -0.7(3) .
C9 N2 C10 C15 -177.3(2) .
C7 N2 C10 C11 177.3(2) .
C9 N2 C10 C11 0.7(3) .
C15 C10 C11 C12 1.1(3) .
N2 C10 C11 C12 -176.95(19) .
C10 C11 C12 C13 -0.9(3) .
C11 C12 C13 C14 -0.4(3) .
C11 C12 C13 C16 177.8(2) .
C12 C13 C14 C15 1.7(3) .
C16 C13 C14 C15 -176.5(2) .
C11 C10 C15 C14 0.2(3) .
N2 C10 C15 C14 178.14(18) .
C13 C14 C15 C10 -1.6(3) .
C12 C13 C16 C17 28.8(3) .
C14 C13 C16 C17 -153.1(2) .
C12 C13 C16 C21 -149.6(2) .
C14 C13 C16 C21 28.6(3) .
C21 C16 C17 C18 0.4(3) .
C13 C16 C17 C18 -178.0(2) .
C16 C17 C18 C19 0.0(4) .
C17 C18 C19 C20 -0.4(4) .
C17 C18 C19 N3 179.7(2) .
C22 N3 C19 C18 42.9(3) .
C24 N3 C19 C18 -133.7(2) .
C22 N3 C19 C20 -137.0(2) .
C24 N3 C19 C20 46.4(3) .
C18 C19 C20 C21 0.4(3) .
N3 C19 C20 C21 -179.73(18) .
C19 C20 C21 C16 0.0(3) .
C17 C16 C21 C20 -0.5(3) .
C13 C16 C21 C20 177.96(19) .
C23 N4 C22 N3 -0.8(3) .
Cd1 N4 C22 N3 158.79(15) 1_366
C24 N3 C22 N4 0.6(3) .
C19 N3 C22 N4 -176.5(2) .
C22 N4 C23 C24 0.6(3) .
Cd1 N4 C23 C24 -157.82(18) 1_366
N4 C23 C24 N3 -0.3(3) .
C22 N3 C24 C23 -0.2(3) .
C19 N3 C24 C23 176.9(2) .
